data_7236726
loop_
_publ_author_name
'Lei, Yunxiang'
'Zhou, Yibin'
'Qian, Lebin'
'Wang, Yuxiang'
'Liu, Miaochang'
'Huang, Xiaobo'
'Wu, Ge'
'Wu, Huayue'
'Ding, Jinchang'
'Cheng, Yixiang'

_publ_section_title
;
 Polymorphism and mechanochromism of N-alkylated 1,4-dihydropyridine
 derivatives containing different electron-withdrawing end groups
;
_journal_issue 21
_journal_name_full 'Journal of Materials Chemistry C'
_journal_page_first 5183
_journal_paper_doi 10.1039/C7TC00362E
_journal_volume 5
_journal_year 2017
_chemical_formula_moiety 'C17 H17 N3 O2'
_chemical_formula_sum 'C17 H17 N3 O2'
_chemical_formula_weight 295.34
_space_group_IT_number 14
_space_group_name_Hall '-P 2ybc'
_space_group_name_H-M_alt 'P 1 21/c 1'
_symmetry_cell_setting monoclinic
_symmetry_space_group_name_Hall '-P 2ybc'
_symmetry_space_group_name_H-M 'P 1 21/c 1'
_atom_sites_solution_hydrogens geom
_atom_sites_solution_primary direct
_atom_sites_solution_secondary difmap
_audit_creation_method SHELXL-97
_audit_update_record
;
2016-08-08 deposited with the CCDC.
2017-05-09 downloaded from the CCDC.
;
_cell_angle_alpha 90.00
_cell_angle_beta 96.862(3)
_cell_angle_gamma 90.00
_cell_formula_units_Z 4
_cell_length_a 17.031(3)
_cell_length_b 11.1503(19)
_cell_length_c 8.1223(13)
_cell_measurement_reflns_used 6049
_cell_measurement_temperature 298(2)
_cell_measurement_theta_max 28.15
_cell_measurement_theta_min 2.18
_cell_volume 1531.4(4)
_computing_cell_refinement 'SAINT (Bruker, 2002)'
_computing_data_collection 'SMART (Bruker, 2002)'
_computing_data_reduction SAINT
_computing_molecular_graphics 'XP (Bruker, 2002)'
_computing_publication_material 'SHELXL-97 (Bruker, 2002)'
_computing_structure_refinement 'SHELXL-97 (Sheldrick, 1997)'
_computing_structure_solution 'SHELXS-97 (Sheldrick, 1997)'
_diffrn_ambient_temperature 298(2)
_diffrn_measured_fraction_theta_full 0.998
_diffrn_measured_fraction_theta_max 0.998
_diffrn_measurement_device_type 'Bruker APEX area-detector diffractometer'
_diffrn_measurement_method '\f and \w scans'
_diffrn_radiation_monochromator graphite
_diffrn_radiation_source 'fine-focus sealed tube'
_diffrn_radiation_type MoK\a
_diffrn_radiation_wavelength 0.71073
_diffrn_reflns_av_R_equivalents 0.0271
_diffrn_reflns_av_sigmaI/netI 0.0255
_diffrn_reflns_limit_h_max 21
_diffrn_reflns_limit_h_min -21
_diffrn_reflns_limit_k_max 13
_diffrn_reflns_limit_k_min -13
_diffrn_reflns_limit_l_max 10
_diffrn_reflns_limit_l_min -10
_diffrn_reflns_number 11832
_diffrn_reflns_theta_full 26.00
_diffrn_reflns_theta_max 26.00
_diffrn_reflns_theta_min 1.20
_exptl_absorpt_coefficient_mu 0.086
_exptl_absorpt_correction_T_max 0.9872
_exptl_absorpt_correction_T_min 0.9763
_exptl_absorpt_correction_type multi-scan
_exptl_absorpt_process_details 'SADABS (Bruker, 2002)'
_exptl_crystal_colour Yellow
_exptl_crystal_density_diffrn 1.281
_exptl_crystal_density_method 'not measured'
_exptl_crystal_description Block
_exptl_crystal_F_000 624
_exptl_crystal_size_max 0.28
_exptl_crystal_size_mid 0.20
_exptl_crystal_size_min 0.15
_refine_diff_density_max 0.489
_refine_diff_density_min -0.315
_refine_diff_density_rms 0.046
_refine_ls_extinction_method none
_refine_ls_goodness_of_fit_ref 1.093
_refine_ls_hydrogen_treatment constr
_refine_ls_matrix_type full
_refine_ls_number_parameters 202
_refine_ls_number_reflns 2985
_refine_ls_number_restraints 0
_refine_ls_restrained_S_all 1.093
_refine_ls_R_factor_all 0.0590
_refine_ls_R_factor_gt 0.0488
_refine_ls_shift/su_max 0.000
_refine_ls_shift/su_mean 0.000
_refine_ls_structure_factor_coef Fsqd
_refine_ls_weighting_details 'calc w=1/[\s^2^(Fo^2^)+(0.0789P)^2^+0.3239P] where P=(Fo^2^+2Fc^2^)/3'
_refine_ls_weighting_scheme calc
_refine_ls_wR_factor_gt 0.1384
_refine_ls_wR_factor_ref 0.1461
_reflns_number_gt 2457
_reflns_number_total 2985
_reflns_threshold_expression I>2\s(I)
_cod_data_source_file c7tc00362e2.cif
_cod_data_source_block 1
_cod_depositor_comments
;
The following automatic conversions were performed:

data item '_exptl_absorpt_correction_type' value 'Multi-scan' was
changed to 'multi-scan' in accordance with the
/home/saulius/struct/COD-crude-data/automatic-downloads/DataCite-retrospective/RSC/depositions/lib/dictionaries/cif_core.dic
dictionary named 'cif_core.dic' version 2.4.2 last updated on
2011-04-26.

data item '_symmetry_cell_setting' value 'Monoclinic' was changed to
'monoclinic' in accordance with the
/home/saulius/struct/COD-crude-data/automatic-downloads/DataCite-retrospective/RSC/depositions/lib/dictionaries/cif_core.dic
dictionary named 'cif_core.dic' version 2.4.2 last updated on
2011-04-26.

Automatic conversion script
Id: cif_fix_values 6909 2019-04-08 15:41:33Z antanas 
;
_cod_original_sg_symbol_H-M 'P 21/c'
_cod_database_code 7236726

loop_
_symmetry_equiv_pos_as_xyz
'x, y, z'
'-x, y+1/2, -z+1/2'
'-x, -y, -z'
'x, -y-1/2, z-1/2'

loop_
_atom_site_label
_atom_site_type_symbol
_atom_site_fract_x
_atom_site_fract_y
_atom_site_fract_z
_atom_site_U_iso_or_equiv
_atom_site_adp_type
_atom_site_occupancy
_atom_site_symmetry_multiplicity
_atom_site_calc_flag
_atom_site_refinement_flags
O1 O 0.57035(9) 0.70106(18) 0.4179(3) 0.1001(6) Uani 1 1 d .
O2 O 0.50081(11) 0.85573(17) 0.4681(3) 0.1105(7) Uani 1 1 d .
N1 N 0.50640(10) 0.74960(17) 0.4283(2) 0.0693(5) Uani 1 1 d .
N2 N 0.09421(9) 0.62185(15) 0.2002(2) 0.0614(4) Uani 1 1 d .
N3 N 0.17631(7) 0.12003(11) 0.15888(15) 0.0394(3) Uani 1 1 d .
C1 C 0.36850(9) 0.50785(14) 0.2653(2) 0.0472(4) Uani 1 1 d .
H1 H 0.3709 0.4338 0.2135 0.057 Uiso 1 1 calc R
C2 C 0.43757(10) 0.56975(15) 0.3114(2) 0.0514(4) Uani 1 1 d .
H2 H 0.4860 0.5372 0.2930 0.062 Uiso 1 1 calc R
C3 C 0.43405(10) 0.68132(16) 0.3858(2) 0.0509(4) Uani 1 1 d .
C4 C 0.36216(11) 0.73115(16) 0.4151(2) 0.0554(4) Uani 1 1 d .
H4 H 0.3604 0.8064 0.4639 0.066 Uiso 1 1 calc R
C5 C 0.29406(10) 0.66771(15) 0.3711(2) 0.0501(4) Uani 1 1 d .
H5 H 0.2461 0.7007 0.3921 0.060 Uiso 1 1 calc R
C6 C 0.29418(9) 0.55342(13) 0.29445(18) 0.0408(3) Uani 1 1 d .
C7 C 0.21991(9) 0.49212(13) 0.24102(18) 0.0407(3) Uani 1 1 d .
C8 C 0.20786(8) 0.36724(13) 0.21277(17) 0.0385(3) Uani 1 1 d .
C9 C 0.26313(9) 0.27613(13) 0.26751(19) 0.0431(4) Uani 1 1 d .
H9 H 0.3119 0.2984 0.3232 0.052 Uiso 1 1 calc R
C10 C 0.24751(9) 0.15695(14) 0.24155(19) 0.0424(4) Uani 1 1 d .
C11 C 0.12006(8) 0.20432(14) 0.10429(18) 0.0396(3) Uani 1 1 d .
C12 C 0.13515(8) 0.32323(14) 0.13109(18) 0.0411(3) Uani 1 1 d .
H12 H 0.0959 0.3782 0.0941 0.049 Uiso 1 1 calc R
C13 C 0.30799(11) 0.06418(16) 0.3034(3) 0.0611(5) Uani 1 1 d .
H13A H 0.2854 0.0095 0.3760 0.092 Uiso 1 1 calc R
H13B H 0.3531 0.1030 0.3627 0.092 Uiso 1 1 calc R
H13C H 0.3241 0.0208 0.2110 0.092 Uiso 1 1 calc R
C14 C 0.04219(9) 0.16464(16) 0.0140(2) 0.0525(4) Uani 1 1 d .
H14A H 0.0107 0.2337 -0.0198 0.079 Uiso 1 1 calc R
H14B H 0.0148 0.1160 0.0862 0.079 Uiso 1 1 calc R
H14C H 0.0513 0.1189 -0.0820 0.079 Uiso 1 1 calc R
C15 C 0.15744(10) -0.00979(14) 0.14152(19) 0.0467(4) Uani 1 1 d .
H15A H 0.2057 -0.0540 0.1314 0.056 Uiso 1 1 calc R
H15B H 0.1217 -0.0224 0.0408 0.056 Uiso 1 1 calc R
C16 C 0.11998(12) -0.05786(16) 0.2868(2) 0.0596(5) Uani 1 1 d .
H16A H 0.1562 -0.0492 0.3862 0.089 Uiso 1 1 calc R
H16B H 0.1074 -0.1411 0.2690 0.089 Uiso 1 1 calc R
H16C H 0.0724 -0.0139 0.2980 0.089 Uiso 1 1 calc R
C17 C 0.15085(9) 0.56472(14) 0.21769(19) 0.0438(4) Uani 1 1 d .

loop_
_atom_site_aniso_label
_atom_site_aniso_U_11
_atom_site_aniso_U_22
_atom_site_aniso_U_33
_atom_site_aniso_U_23
_atom_site_aniso_U_13
_atom_site_aniso_U_12
O1 0.0521(9) 0.1026(14) 0.1438(17) -0.0227(11) 0.0047(9) -0.0193(9)
O2 0.0935(12) 0.0859(12) 0.1571(18) -0.0531(12) 0.0348(12) -0.0429(10)
N1 0.0633(10) 0.0714(11) 0.0743(11) -0.0145(8) 0.0121(8) -0.0259(9)
N2 0.0569(9) 0.0585(9) 0.0686(10) -0.0029(7) 0.0063(7) 0.0154(7)
N3 0.0404(7) 0.0370(7) 0.0409(6) -0.0004(5) 0.0046(5) -0.0037(5)
C1 0.0458(8) 0.0373(8) 0.0593(9) -0.0037(7) 0.0101(7) -0.0026(6)
C2 0.0429(8) 0.0499(9) 0.0620(10) 0.0006(7) 0.0084(7) -0.0031(7)
C3 0.0497(9) 0.0501(9) 0.0528(9) -0.0017(7) 0.0056(7) -0.0136(7)
C4 0.0628(10) 0.0417(9) 0.0627(10) -0.0101(7) 0.0117(8) -0.0100(8)
C5 0.0510(9) 0.0408(8) 0.0601(10) -0.0053(7) 0.0134(7) -0.0011(7)
C6 0.0442(8) 0.0363(8) 0.0425(8) 0.0014(6) 0.0072(6) -0.0032(6)
C7 0.0397(7) 0.0378(8) 0.0448(8) 0.0001(6) 0.0061(6) 0.0004(6)
C8 0.0371(7) 0.0387(8) 0.0401(7) 0.0006(6) 0.0069(6) -0.0016(6)
C9 0.0370(7) 0.0407(8) 0.0501(8) 0.0021(6) -0.0013(6) -0.0039(6)
C10 0.0388(7) 0.0411(8) 0.0470(8) 0.0024(6) 0.0033(6) -0.0014(6)
C11 0.0366(7) 0.0430(8) 0.0396(7) 0.0022(6) 0.0057(6) -0.0041(6)
C12 0.0359(7) 0.0412(8) 0.0462(8) 0.0045(6) 0.0051(6) 0.0002(6)
C13 0.0495(9) 0.0448(9) 0.0851(13) 0.0062(9) -0.0080(9) 0.0027(7)
C14 0.0414(8) 0.0555(10) 0.0589(10) 0.0022(8) -0.0011(7) -0.0087(7)
C15 0.0563(9) 0.0373(8) 0.0455(8) -0.0082(6) 0.0026(7) -0.0050(7)
C16 0.0775(12) 0.0443(9) 0.0559(10) 0.0017(7) 0.0038(9) -0.0177(8)
C17 0.0466(8) 0.0413(8) 0.0439(8) -0.0017(6) 0.0070(6) 0.0000(7)

loop_
_atom_type_symbol
_atom_type_description
_atom_type_scat_dispersion_real
_atom_type_scat_dispersion_imag
_atom_type_scat_source
C C 0.0033 0.0016 'International Tables Vol C Tables 4.2.6.8 and 6.1.1.4'
H H 0.0000 0.0000 'International Tables Vol C Tables 4.2.6.8 and 6.1.1.4'
N N 0.0061 0.0033 'International Tables Vol C Tables 4.2.6.8 and 6.1.1.4'
O O 0.0106 0.0060 'International Tables Vol C Tables 4.2.6.8 and 6.1.1.4'

loop_
_geom_angle_atom_site_label_1
_geom_angle_atom_site_label_2
_geom_angle_atom_site_label_3
_geom_angle
O1 N1 O2 122.53(17)
O1 N1 C3 119.09(18)
O2 N1 C3 118.34(18)
C10 N3 C11 119.42(13)
C10 N3 C15 120.36(12)
C11 N3 C15 120.01(12)
C2 C1 C6 121.92(15)
C2 C1 H1 119.0
C6 C1 H1 119.0
C1 C2 C3 119.22(16)
C1 C2 H2 120.4
C3 C2 H2 120.4
C2 C3 C4 121.17(15)
C2 C3 N1 119.56(16)
C4 C3 N1 119.23(16)
C5 C4 C3 118.97(16)
C5 C4 H4 120.5
C3 C4 H4 120.5
C4 C5 C6 122.24(16)
C4 C5 H5 118.9
C6 C5 H5 118.9
C1 C6 C5 116.47(14)
C1 C6 C7 123.06(14)
C5 C6 C7 120.36(14)
C17 C7 C8 115.77(13)
C17 C7 C6 116.57(13)
C8 C7 C6 127.64(13)
C9 C8 C12 114.04(13)
C9 C8 C7 124.93(13)
C12 C8 C7 120.97(13)
C10 C9 C8 122.54(14)
C10 C9 H9 118.7
C8 C9 H9 118.7
C9 C10 N3 120.66(14)
C9 C10 C13 120.30(14)
N3 C10 C13 119.05(13)
C12 C11 N3 120.12(13)
C12 C11 C14 120.19(14)
N3 C11 C14 119.69(14)
C11 C12 C8 123.22(14)
C11 C12 H12 118.4
C8 C12 H12 118.4
C10 C13 H13A 109.5
C10 C13 H13B 109.5
H13A C13 H13B 109.5
C10 C13 H13C 109.5
H13A C13 H13C 109.5
H13B C13 H13C 109.5
C11 C14 H14A 109.5
C11 C14 H14B 109.5
H14A C14 H14B 109.5
C11 C14 H14C 109.5
H14A C14 H14C 109.5
H14B C14 H14C 109.5
N3 C15 C16 112.30(13)
N3 C15 H15A 109.1
C16 C15 H15A 109.1
N3 C15 H15B 109.1
C16 C15 H15B 109.1
H15A C15 H15B 107.9
C15 C16 H16A 109.5
C15 C16 H16B 109.5
H16A C16 H16B 109.5
C15 C16 H16C 109.5
H16A C16 H16C 109.5
H16B C16 H16C 109.5
N2 C17 C7 178.72(18)

loop_
_geom_bond_atom_site_label_1
_geom_bond_atom_site_label_2
_geom_bond_distance
O1 N1 1.228(2)
O2 N1 1.233(3)
N1 C3 1.455(2)
N2 C17 1.151(2)
N3 C10 1.3770(19)
N3 C11 1.3770(19)
N3 C15 1.4858(19)
C1 C2 1.377(2)
C1 C6 1.410(2)
C1 H1 0.9300
C2 C3 1.387(3)
C2 H2 0.9300
C3 C4 1.391(2)
C4 C5 1.369(2)
C4 H4 0.9300
C5 C6 1.418(2)
C5 H5 0.9300
C6 C7 1.457(2)
C7 C17 1.422(2)
C7 C8 1.422(2)
C8 C9 1.420(2)
C8 C12 1.421(2)
C9 C10 1.367(2)
C9 H9 0.9300
C10 C13 1.503(2)
C11 C12 1.363(2)
C11 C14 1.503(2)
C12 H12 0.9300
C13 H13A 0.9600
C13 H13B 0.9600
C13 H13C 0.9600
C14 H14A 0.9600
C14 H14B 0.9600
C14 H14C 0.9600
C15 C16 1.506(2)
C15 H15A 0.9700
C15 H15B 0.9700
C16 H16A 0.9600
C16 H16B 0.9600
C16 H16C 0.9600

loop_
_geom_torsion_atom_site_label_1
_geom_torsion_atom_site_label_2
_geom_torsion_atom_site_label_3
_geom_torsion_atom_site_label_4
_geom_torsion
C6 C1 C2 C3 -1.3(3)
C1 C2 C3 C4 0.3(3)
C1 C2 C3 N1 -177.34(16)
O1 N1 C3 C2 -9.5(3)
O2 N1 C3 C2 168.0(2)
O1 N1 C3 C4 172.8(2)
O2 N1 C3 C4 -9.7(3)
C2 C3 C4 C5 0.7(3)
N1 C3 C4 C5 178.40(17)
C3 C4 C5 C6 -0.8(3)
C2 C1 C6 C5 1.2(2)
C2 C1 C6 C7 177.45(15)
C4 C5 C6 C1 -0.1(2)
C4 C5 C6 C7 -176.47(15)
C1 C6 C7 C17 -155.82(15)
C5 C6 C7 C17 20.3(2)
C1 C6 C7 C8 25.7(2)
C5 C6 C7 C8 -158.14(15)
C17 C7 C8 C9 -163.30(14)
C6 C7 C8 C9 15.2(2)
C17 C7 C8 C12 13.6(2)
C6 C7 C8 C12 -167.89(14)
C12 C8 C9 C10 0.7(2)
C7 C8 C9 C10 177.84(15)
C8 C9 C10 N3 0.4(2)
C8 C9 C10 C13 -179.52(15)
C11 N3 C10 C9 -1.0(2)
C15 N3 C10 C9 -175.65(14)
C11 N3 C10 C13 178.90(15)
C15 N3 C10 C13 4.2(2)
C10 N3 C11 C12 0.5(2)
C15 N3 C11 C12 175.14(13)
C10 N3 C11 C14 -179.97(13)
C15 N3 C11 C14 -5.3(2)
N3 C11 C12 C8 0.7(2)
C14 C11 C12 C8 -178.84(14)
C9 C8 C12 C11 -1.3(2)
C7 C8 C12 C11 -178.52(14)
C10 N3 C15 C16 87.36(18)
C11 N3 C15 C16 -87.27(17)
C8 C7 C17 N2 41(8)
C6 C7 C17 N2 -138(8)
